data_7715134
loop_
_publ_author_name
'Fan, Xiao-Fei'
'Fu, Lianshe'
'Cui, Guang-Hua'

_publ_section_title
;
 Three robust Cd(II) coordination polymers as bifunctional luminescent
 probes for efficient detection of pefloxacin and
 Cr<sub>2</sub>O<sub>7</sub><sup>2-</sup> in water.
;
_journal_issue 11
_journal_name_full 'Dalton transactions (Cambridge, England : 2003)'
_journal_page_first 5051
_journal_page_last 5063
_journal_paper_doi 10.1039/d4dt00128a
_journal_volume 53
_journal_year 2024
_chemical_formula_moiety 'C21 H17 Cd Cl2 N4 O5'
_chemical_formula_sum 'C21 H17 Cd Cl2 N4 O5'
_chemical_formula_weight 588.68
_space_group_crystal_system triclinic
_space_group_IT_number 2
_space_group_name_Hall '-P 1'
_space_group_name_H-M_alt 'P -1'
_atom_sites_solution_hydrogens mixed
_atom_sites_solution_primary iterative
_audit_creation_date 2023-11-05
_audit_creation_method
;
Olex2 1.3
(compiled 2020.11.12 svn.r5f609507 for OlexSys, GUI svn.r6226)
;
_audit_update_record
;
2023-11-19 deposited with the CCDC.	2024-02-08 downloaded from the CCDC.
;
_cell_angle_alpha 117.383(6)
_cell_angle_beta 95.964(5)
_cell_angle_gamma 102.135(5)
_cell_formula_units_Z 2
_cell_length_a 10.2243(6)
_cell_length_b 10.7673(7)
_cell_length_c 11.6235(7)
_cell_measurement_reflns_used 8319
_cell_measurement_temperature 296(2)
_cell_measurement_theta_max 29.1140
_cell_measurement_theta_min 2.2190
_cell_volume 1080.78(14)
_computing_cell_refinement 'CrysAlisPro 1.171.39.46e (Rigaku OD, 2018)'
_computing_data_collection 'CrysAlisPro 1.171.39.46e (Rigaku OD, 2018)'
_computing_data_reduction 'CrysAlisPro 1.171.39.46e (Rigaku OD, 2018)'
_computing_molecular_graphics 'Olex2 1.3 (Dolomanov et al., 2009)'
_computing_publication_material 'Olex2 1.3 (Dolomanov et al., 2009)'
_computing_structure_refinement 'SHELXL 2018/3 (Sheldrick, 2015)'
_computing_structure_solution 'olex2.solve 1.3 (Bourhis et al., 2015)'
_diffrn_ambient_temperature 296(2)
_diffrn_detector 'CCD plate'
_diffrn_measured_fraction_theta_full 0.992
_diffrn_measured_fraction_theta_max 0.947
_diffrn_measurement_details
;
List of Runs (angles in degrees, time in seconds):

  # Type    Start    End  Width  t~exp~   \w     \q     \k     \f   Frames
#--------------------------------------------------------------------------
  1  \w    -74.00 110.00   0.50    0.60    --   20.00  54.00   0.00  368
  2  \w    -74.00 110.00   0.50    0.60    --   20.00  54.00   0.00  368
  3  \w    -74.00 110.00   0.50    0.60    --   20.00  54.00-115.39  368
  4  \w    -74.00 110.00   0.50    0.60    --   20.00  54.00  90.00  368
  5  \w    -74.00 110.00   0.50    0.60    --   20.00  54.00  90.00  368
  6  \w    -74.00 100.00   0.50    0.60    --   20.00  54.00-145.68  348
  7  \w    -67.00 -33.00   0.50    0.60    --   20.00  54.00 -60.00   68
  8  \w      3.00  82.00   0.50    0.60    --   20.00  54.00 -60.00  158
  9  \w    -74.00  54.00   0.50    0.60    --   20.00  54.00  30.00  256
 10  \w     59.00 102.00   0.50    0.60    --   20.00  54.00  30.00   86
 11  \w    -32.00   1.00   0.50    0.60    --   20.00  54.00 -54.74   66
 12  \w    -46.00 -21.00   0.50    0.60    --   20.00  54.00-150.00   50
 13  \w    -73.00 110.00   0.50    0.60    --   20.00  54.00 150.00  366
;
_diffrn_measurement_device 'two-circle diffractometer'
_diffrn_measurement_device_type 'XtaLAB Mini II'
_diffrn_measurement_method '\w scans'
_diffrn_orient_matrix_type 'CrysAlisPro convention (1999,Acta A55,543-557)'
_diffrn_orient_matrix_UB_11 -0.0648559000
_diffrn_orient_matrix_UB_12 -0.0228344000
_diffrn_orient_matrix_UB_13 0.0121703000
_diffrn_orient_matrix_UB_21 -0.0160392000
_diffrn_orient_matrix_UB_22 -0.0673251000
_diffrn_orient_matrix_UB_23 -0.0603868000
_diffrn_orient_matrix_UB_31 0.0292525000
_diffrn_orient_matrix_UB_32 -0.0310389000
_diffrn_orient_matrix_UB_33 0.0345630000
_diffrn_radiation_monochromator graphite
_diffrn_radiation_probe x-ray
_diffrn_radiation_type 'Mo K\a'
_diffrn_radiation_wavelength 0.71073
_diffrn_reflns_av_R_equivalents 0.0521
_diffrn_reflns_av_unetI/netI 0.0384
_diffrn_reflns_Laue_measured_fraction_full 0.992
_diffrn_reflns_Laue_measured_fraction_max 0.947
_diffrn_reflns_limit_h_max 14
_diffrn_reflns_limit_h_min -14
_diffrn_reflns_limit_k_max 15
_diffrn_reflns_limit_k_min -15
_diffrn_reflns_limit_l_max 16
_diffrn_reflns_limit_l_min -16
_diffrn_reflns_number 30882
_diffrn_reflns_point_group_measured_fraction_full 0.992
_diffrn_reflns_point_group_measured_fraction_max 0.947
_diffrn_reflns_theta_full 25.242
_diffrn_reflns_theta_max 30.537
_diffrn_reflns_theta_min 2.227
_diffrn_source 'fine-focus sealed X-ray tube'
_diffrn_source_type 'Rigaku (Mo) X-ray Source'
_exptl_absorpt_coefficient_mu 1.301
_exptl_absorpt_correction_T_max 1.00000
_exptl_absorpt_correction_T_min 0.69560
_exptl_absorpt_correction_type multi-scan
_exptl_absorpt_process_details
;
CrysAlisPro 1.171.39.46e (Rigaku Oxford Diffraction, 2018)
Empirical absorption correction using spherical harmonics,
 implemented in SCALE3 ABSPACK scaling algorithm.
;
_exptl_crystal_colour colourless
_exptl_crystal_colour_primary colourless
_exptl_crystal_density_diffrn 1.809
_exptl_crystal_description block
_exptl_crystal_F_000 586
_exptl_crystal_size_max 0.23
_exptl_crystal_size_mid 0.22
_exptl_crystal_size_min 0.18
_refine_diff_density_max 1.916
_refine_diff_density_min -1.289
_refine_diff_density_rms 0.115
_refine_ls_extinction_method none
_refine_ls_goodness_of_fit_ref 1.059
_refine_ls_hydrogen_treatment constr
_refine_ls_matrix_type full
_refine_ls_number_parameters 301
_refine_ls_number_reflns 6274
_refine_ls_number_restraints 6
_refine_ls_restrained_S_all 1.087
_refine_ls_R_factor_all 0.0460
_refine_ls_R_factor_gt 0.0381
_refine_ls_shift/su_max 0.001
_refine_ls_shift/su_mean 0.000
_refine_ls_structure_factor_coef Fsqd
_refine_ls_weighting_details 'w=1/[\s^2^(Fo^2^)+(0.0557P)^2^+0.6649P] where P=(Fo^2^+2Fc^2^)/3'
_refine_ls_weighting_scheme calc
_refine_ls_wR_factor_gt 0.0976
_refine_ls_wR_factor_ref 0.1028
_reflns_Friedel_coverage 0.000
_reflns_number_gt 5443
_reflns_number_total 6274
_reflns_threshold_expression 'I > 2\s(I)'
_cod_data_source_file d4dt00128a2.cif
_cod_data_source_block fxf-39
_cod_depositor_comments 'Adding full bibliography for 7715134--7715136.cif.'
_cod_original_cell_volume 1080.78(13)
_cod_database_code 7715134
_shelx_shelxl_version_number 2018/3
_chemical_oxdiff_formula 'C1 H1 O1 N1 Cl1 Cd1'
_shelx_space_group_comment
;
The symmetry employed for this shelxl refinement is uniquely defined
by the following loop, which should always be used as a source of
symmetry information in preference to the above space-group names.
They are only intended as comments.
;
_shelx_estimated_absorpt_t_max 0.800
_shelx_estimated_absorpt_t_min 0.754
_reflns_odcompleteness_completeness 99.05
_reflns_odcompleteness_iscentric 1
_reflns_odcompleteness_theta 26.32
_olex2_refinement_description
;
1. Fixed Uiso
 At 1.2 times of:
  All C(H) groups, All C(H,H) groups, All N(H) groups
 At 1.5 times of:
  All C(H,H,H) groups, All O(H) groups
2. Uiso/Uaniso restraints and constraints
Uanis(O4) \\sim Ueq: with sigma of 0.003 and sigma for terminal atoms of 0.006
3.a Rotating group:
 O5(H5)
3.b Secondary CH2 refined with riding coordinates:
 C4(H4a,H4b)
3.c Aromatic/amide H refined with riding coordinates:
 N2(H2), C16(H16), C12(H12), C20(H20), C1(H1), C7(H7), C3(H3), C2(H2a)
3.d Idealised Me refined as rotating group:
 C10(H10a,H10b,H10c), C8(H8a,H8b,H8c)
;
_olex2_submission_special_instructions 'No special instructions were received'
_oxdiff_exptl_absorpt_empirical_details
;
Empirical correction (ABSPACK) includes:
- Absorption correction using spherical harmonics
- Frame scaling
;
_oxdiff_exptl_absorpt_empirical_full_max 1.739
_oxdiff_exptl_absorpt_empirical_full_min 0.655

loop_
_space_group_symop_operation_xyz
'x, y, z'
'-x, -y, -z'

loop_
_atom_site_label
_atom_site_type_symbol
_atom_site_fract_x
_atom_site_fract_y
_atom_site_fract_z
_atom_site_U_iso_or_equiv
_atom_site_adp_type
_atom_site_occupancy
_atom_site_site_symmetry_order
_atom_site_calc_flag
_atom_site_refinement_flags_posn
_atom_site_refinement_flags_adp
_atom_site_refinement_flags_occupancy
_atom_site_disorder_assembly
_atom_site_disorder_group
Cd1 Cd 0.25016(2) 0.75441(2) 0.54543(2) 0.02422(7) Uani 1 1 d . . . . .
Cl1 Cl -0.21304(8) 0.44895(11) 0.15755(7) 0.0463(2) Uani 1 1 d . . . . .
Cl2 Cl -0.11183(11) 1.00178(12) 0.74226(9) 0.0565(2) Uani 1 1 d . . . . .
O5 O 0.1697(2) 0.5207(2) 0.5378(2) 0.0342(5) Uani 1 1 d . . . . .
H5 H 0.095334 0.468920 0.477722 0.051 Uiso 1 1 d R U . . .
O2 O 0.0364(2) 0.6629(3) 0.3706(2) 0.0424(6) Uani 1 1 d . . . . .
O3 O 0.1726(3) 0.8510(2) 0.7294(2) 0.0432(6) Uani 1 1 d . . . . .
N3 N 0.6356(2) 0.7873(3) 0.3885(2) 0.0251(4) Uani 1 1 d . . . . .
O1 O 0.2353(2) 0.6533(3) 0.3206(2) 0.0462(6) Uani 1 1 d . . . . .
N1 N 0.4647(2) 0.7349(3) 0.5957(2) 0.0248(4) Uani 1 1 d . . . . .
N4 N 0.7062(3) 1.0106(3) 0.4203(2) 0.0298(5) Uani 1 1 d . . . . .
N2 N 0.6458(2) 0.6500(3) 0.5803(3) 0.0302(5) Uani 1 1 d . . . . .
H2 H 0.708166 0.612656 0.546219 0.036 Uiso 1 1 calc R U . . .
C16 C 0.1342(3) 0.5788(3) 0.0610(3) 0.0309(6) Uani 1 1 d . . . . .
H16 H 0.225963 0.632688 0.101025 0.037 Uiso 1 1 calc R U . . .
C17 C -0.0896(3) 0.4818(3) 0.0751(3) 0.0281(5) Uani 1 1 d . . . . .
C15 C 0.0472(3) 0.5620(3) 0.1399(2) 0.0271(5) Uani 1 1 d . . . . .
C6 C 0.6288(3) 0.6899(3) 0.7076(3) 0.0287(5) Uani 1 1 d . . . . .
C13 C 0.5144(3) 0.7422(3) 0.7165(3) 0.0256(5) Uani 1 1 d . . . . .
C12 C 0.4679(3) 0.7915(3) 0.8340(3) 0.0300(6) Uani 1 1 d . . . . .
H12 H 0.391330 0.826044 0.840552 0.036 Uiso 1 1 calc R U . . .
C20 C 0.0803(3) 0.9105(3) 0.9977(3) 0.0362(7) Uani 1 1 d . . . . .
H20 H 0.134045 0.850499 0.996842 0.043 Uiso 1 1 calc R U . . .
C5 C 0.5481(3) 0.6795(3) 0.5188(3) 0.0247(5) Uani 1 1 d . . . . .
C19 C 0.0317(3) 0.9096(3) 0.8811(3) 0.0318(6) Uani 1 1 d . . . . .
C21 C -0.0487(3) 0.9995(3) 0.8852(3) 0.0335(6) Uani 1 1 d . . . . .
C11 C 0.5379(3) 0.7881(3) 0.9407(3) 0.0350(6) Uani 1 1 d . . . . .
C1 C 0.7761(3) 0.8209(3) 0.4037(3) 0.0301(6) Uani 1 1 d . . . . .
H1 H 0.831199 0.761593 0.401616 0.036 Uiso 1 1 calc R U . . .
C7 C 0.7001(3) 0.6850(4) 0.8131(3) 0.0371(7) Uani 1 1 d . . . . .
H7 H 0.776164 0.649768 0.805528 0.045 Uiso 1 1 calc R U . . .
C4 C 0.5448(3) 0.6587(3) 0.3818(3) 0.0286(5) Uani 1 1 d . . . . .
H4A H 0.573763 0.573301 0.329285 0.034 Uiso 1 1 calc R U . . .
H4B H 0.451589 0.642203 0.338452 0.034 Uiso 1 1 calc R U . . .
C14 C 0.1077(3) 0.6303(3) 0.2876(3) 0.0286(5) Uani 1 1 d . . . . .
C3 C 0.5987(3) 0.9050(3) 0.3999(3) 0.0284(5) Uani 1 1 d . . . . .
H3 H 0.508910 0.910614 0.394071 0.034 Uiso 1 1 calc R U . . .
C9 C 0.6545(3) 0.7342(3) 0.9298(3) 0.0366(7) Uani 1 1 d . . . . .
C18 C 0.0659(3) 0.8060(4) 0.7546(3) 0.0387(7) Uani 1 1 d . . . . .
O4 O -0.0083(4) 0.6779(4) 0.6945(4) 0.1054(15) Uani 1 1 d . U . . .
C10 C 0.4906(4) 0.8417(4) 1.0685(3) 0.0495(9) Uani 1 1 d . . . . .
H10A H 0.562522 0.922652 1.139177 0.074 Uiso 1 1 calc R U . . .
H10B H 0.468429 0.764123 1.089156 0.074 Uiso 1 1 calc R U . . .
H10C H 0.410529 0.872510 1.059068 0.074 Uiso 1 1 calc R U . . .
C2 C 0.8175(3) 0.9578(4) 0.4224(3) 0.0336(6) Uani 1 1 d . . . . .
H2A H 0.907947 1.008988 0.434790 0.040 Uiso 1 1 calc R U . . .
C8 C 0.7303(4) 0.7332(5) 1.0479(4) 0.0572(11) Uani 1 1 d . . . . .
H8A H 0.755556 0.829336 1.124373 0.086 Uiso 1 1 calc R U . . .
H8B H 0.811717 0.704559 1.028429 0.086 Uiso 1 1 calc R U . . .
H8C H 0.671934 0.665124 1.065938 0.086 Uiso 1 1 calc R U . . .

loop_
_atom_site_aniso_label
_atom_site_aniso_U_11
_atom_site_aniso_U_22
_atom_site_aniso_U_33
_atom_site_aniso_U_23
_atom_site_aniso_U_13
_atom_site_aniso_U_12
Cd1 0.02700(11) 0.02726(11) 0.01564(9) 0.00700(8) 0.00564(7) 0.01099(8)
Cl1 0.0350(4) 0.0667(6) 0.0262(3) 0.0204(4) 0.0095(3) -0.0014(4)
Cl2 0.0678(6) 0.0677(6) 0.0310(4) 0.0246(4) 0.0069(4) 0.0158(5)
O5 0.0299(10) 0.0364(11) 0.0374(11) 0.0179(10) 0.0100(9) 0.0114(9)
O2 0.0369(11) 0.0586(15) 0.0198(9) 0.0118(10) 0.0077(8) 0.0087(11)
O3 0.0512(13) 0.0347(11) 0.0335(11) 0.0069(10) 0.0279(10) 0.0082(10)
N3 0.0248(10) 0.0268(11) 0.0238(10) 0.0111(9) 0.0095(8) 0.0096(9)
O1 0.0334(11) 0.0708(17) 0.0202(10) 0.0105(11) 0.0004(8) 0.0196(11)
N1 0.0233(10) 0.0275(11) 0.0244(10) 0.0124(9) 0.0077(8) 0.0090(9)
N4 0.0330(12) 0.0290(11) 0.0293(12) 0.0147(10) 0.0084(9) 0.0113(10)
N2 0.0239(10) 0.0341(12) 0.0418(13) 0.0226(11) 0.0138(10) 0.0138(10)
C16 0.0262(12) 0.0417(16) 0.0177(11) 0.0122(11) 0.0022(9) 0.0041(12)
C17 0.0297(13) 0.0339(14) 0.0196(11) 0.0134(11) 0.0077(10) 0.0061(11)
C15 0.0292(12) 0.0315(13) 0.0156(11) 0.0096(10) 0.0023(9) 0.0059(11)
C6 0.0244(12) 0.0296(13) 0.0364(14) 0.0204(12) 0.0067(11) 0.0068(11)
C13 0.0242(11) 0.0275(12) 0.0261(12) 0.0155(11) 0.0034(10) 0.0053(10)
C12 0.0278(12) 0.0340(14) 0.0278(13) 0.0151(12) 0.0070(10) 0.0081(11)
C20 0.0375(15) 0.0337(15) 0.0303(14) 0.0073(12) 0.0128(12) 0.0152(13)
C5 0.0229(11) 0.0230(11) 0.0293(12) 0.0132(10) 0.0094(10) 0.0066(9)
C19 0.0322(13) 0.0289(13) 0.0222(12) 0.0029(11) 0.0138(11) 0.0057(11)
C21 0.0385(15) 0.0329(14) 0.0212(12) 0.0080(11) 0.0100(11) 0.0065(12)
C11 0.0357(15) 0.0337(15) 0.0285(14) 0.0160(12) 0.0012(11) -0.0015(12)
C1 0.0245(12) 0.0368(15) 0.0353(14) 0.0209(13) 0.0110(11) 0.0117(11)
C7 0.0281(14) 0.0395(16) 0.0504(19) 0.0295(15) 0.0028(13) 0.0084(12)
C4 0.0282(12) 0.0250(12) 0.0256(12) 0.0077(11) 0.0098(10) 0.0044(10)
C14 0.0347(14) 0.0287(13) 0.0176(11) 0.0088(10) 0.0024(10) 0.0085(11)
C3 0.0281(12) 0.0337(14) 0.0271(12) 0.0149(11) 0.0106(10) 0.0140(11)
C9 0.0357(15) 0.0334(15) 0.0387(16) 0.0222(13) -0.0039(12) 0.0016(12)
C18 0.0383(15) 0.0371(16) 0.0228(13) 0.0005(12) 0.0147(12) 0.0074(13)
O4 0.088(2) 0.066(2) 0.074(2) -0.0236(16) 0.0525(19) -0.0231(17)
C10 0.057(2) 0.054(2) 0.0271(15) 0.0185(15) 0.0045(14) 0.0024(18)
C2 0.0268(13) 0.0405(16) 0.0395(15) 0.0251(14) 0.0078(11) 0.0088(12)
C8 0.056(2) 0.066(3) 0.052(2) 0.040(2) -0.0094(18) 0.007(2)

loop_
_atom_type_symbol
_atom_type_description
_atom_type_scat_dispersion_real
_atom_type_scat_dispersion_imag
_atom_type_scat_source
C C 0.0033 0.0016 'International Tables Vol C Tables 4.2.6.8 and 6.1.1.4'
H H 0.0000 0.0000 'International Tables Vol C Tables 4.2.6.8 and 6.1.1.4'
Cd Cd -0.8075 1.2024 'International Tables Vol C Tables 4.2.6.8 and 6.1.1.4'
Cl Cl 0.1484 0.1585 'International Tables Vol C Tables 4.2.6.8 and 6.1.1.4'
N N 0.0061 0.0033 'International Tables Vol C Tables 4.2.6.8 and 6.1.1.4'
O O 0.0106 0.0060 'International Tables Vol C Tables 4.2.6.8 and 6.1.1.4'

loop_
_geom_angle_atom_site_label_1
_geom_angle_atom_site_label_2
_geom_angle_atom_site_label_3
_geom_angle
_geom_angle_site_symmetry_1
_geom_angle_site_symmetry_3
_geom_angle_publ_flag
O5 Cd1 O2 84.83(8) . . ?
O5 Cd1 C14 89.70(8) . . ?
O2 Cd1 C14 26.84(8) . . ?
O3 Cd1 O5 86.83(8) . . ?
O3 Cd1 O2 101.10(9) . . ?
O3 Cd1 O1 154.66(10) . . ?
O3 Cd1 N1 109.93(9) . . ?
O3 Cd1 N4 82.04(9) . 2_676 ?
O3 Cd1 C14 127.80(9) . . ?
O1 Cd1 O5 94.80(9) . . ?
O1 Cd1 O2 54.06(8) . . ?
O1 Cd1 N4 93.38(10) . 2_676 ?
O1 Cd1 C14 27.22(8) . . ?
N1 Cd1 O5 84.50(8) . . ?
N1 Cd1 O2 146.47(8) . . ?
N1 Cd1 O1 95.38(8) . . ?
N1 Cd1 N4 103.44(8) . 2_676 ?
N1 Cd1 C14 121.53(8) . . ?
N4 Cd1 O5 168.02(8) 2_676 . ?
N4 Cd1 O2 92.92(9) 2_676 . ?
N4 Cd1 C14 93.59(9) 2_676 . ?
Cd1 O5 H5 109.5 . . ?
C14 O2 Cd1 87.61(17) . . ?
C18 O3 Cd1 130.2(2) . . ?
C1 N3 C4 126.9(2) . . ?
C3 N3 C1 107.3(2) . . ?
C3 N3 C4 125.3(2) . . ?
C14 O1 Cd1 96.21(17) . . ?
C13 N1 Cd1 121.31(17) . . ?
C5 N1 Cd1 131.41(18) . . ?
C5 N1 C13 104.9(2) . . ?
C3 N4 Cd1 137.3(2) . 2_676 ?
C3 N4 C2 105.6(2) . . ?
C2 N4 Cd1 117.08(19) . 2_676 ?
C6 N2 H2 125.8 . . ?
C5 N2 H2 125.8 . . ?
C5 N2 C6 108.3(2) . . ?
C17 C16 H16 118.8 2_565 . ?
C17 C16 C15 122.4(2) 2_565 . ?
C15 C16 H16 118.8 . . ?
C16 C17 Cl1 115.9(2) 2_565 . ?
C16 C17 C15 121.2(2) 2_565 . ?
C15 C17 Cl1 122.9(2) . . ?
C16 C15 C17 116.4(2) . . ?
C16 C15 C14 118.0(2) . . ?
C17 C15 C14 125.6(2) . . ?
N2 C6 C13 105.1(2) . . ?
N2 C6 C7 132.8(3) . . ?
C7 C6 C13 122.1(3) . . ?
C6 C13 N1 109.4(2) . . ?
C6 C13 C12 120.1(3) . . ?
C12 C13 N1 130.6(3) . . ?
C13 C12 H12 120.6 . . ?
C11 C12 C13 118.7(3) . . ?
C11 C12 H12 120.6 . . ?
C19 C20 H20 120.0 . . ?
C21 C20 H20 120.0 2_577 . ?
C21 C20 C19 120.0(3) 2_577 . ?
N1 C5 N2 112.3(2) . . ?
N1 C5 C4 126.2(2) . . ?
N2 C5 C4 121.4(2) . . ?
C20 C19 C18 118.0(3) . . ?
C21 C19 C20 118.7(3) . . ?
C21 C19 C18 123.2(3) . . ?
C20 C21 Cl2 118.4(3) 2_577 . ?
C20 C21 C19 121.2(3) 2_577 . ?
C19 C21 Cl2 120.4(2) . . ?
C12 C11 C9 120.4(3) . . ?
C12 C11 C10 119.7(3) . . ?
C9 C11 C10 119.9(3) . . ?
N3 C1 H1 127.1 . . ?
C2 C1 N3 105.8(3) . . ?
C2 C1 H1 127.1 . . ?
C6 C7 H7 121.0 . . ?
C9 C7 C6 118.0(3) . . ?
C9 C7 H7 121.0 . . ?
N3 C4 C5 110.4(2) . . ?
N3 C4 H4A 109.6 . . ?
N3 C4 H4B 109.6 . . ?
C5 C4 H4A 109.6 . . ?
C5 C4 H4B 109.6 . . ?
H4A C4 H4B 108.1 . . ?
O2 C14 Cd1 65.55(15) . . ?
O2 C14 O1 122.1(3) . . ?
O2 C14 C15 122.1(3) . . ?
O1 C14 Cd1 56.57(14) . . ?
O1 C14 C15 115.8(2) . . ?
C15 C14 Cd1 172.4(2) . . ?
N3 C3 H3 124.4 . . ?
N4 C3 N3 111.2(2) . . ?
N4 C3 H3 124.4 . . ?
C11 C9 C8 119.5(3) . . ?
C7 C9 C11 120.7(3) . . ?
C7 C9 C8 119.8(3) . . ?
O3 C18 C19 117.3(3) . . ?
O3 C18 O4 125.3(3) . . ?
O4 C18 C19 116.8(3) . . ?
C11 C10 H10A 109.5 . . ?
C11 C10 H10B 109.5 . . ?
C11 C10 H10C 109.5 . . ?
H10A C10 H10B 109.5 . . ?
H10A C10 H10C 109.5 . . ?
H10B C10 H10C 109.5 . . ?
N4 C2 H2A 124.9 . . ?
C1 C2 N4 110.2(3) . . ?
C1 C2 H2A 124.9 . . ?
C9 C8 H8A 109.5 . . ?
C9 C8 H8B 109.5 . . ?
C9 C8 H8C 109.5 . . ?
H8A C8 H8B 109.5 . . ?
H8A C8 H8C 109.5 . . ?
H8B C8 H8C 109.5 . . ?

loop_
_geom_bond_atom_site_label_1
_geom_bond_atom_site_label_2
_geom_bond_distance
_geom_bond_site_symmetry_2
_geom_bond_publ_flag
Cd1 O5 2.435(2) . ?
Cd1 O2 2.492(2) . ?
Cd1 O3 2.222(2) . ?
Cd1 O1 2.296(2) . ?
Cd1 N1 2.289(2) . ?
Cd1 N4 2.306(2) 2_676 ?
Cd1 C14 2.735(3) . ?
Cl1 C17 1.735(3) . ?
Cl2 C21 1.732(3) . ?
O5 H5 0.8540 . ?
O2 C14 1.236(4) . ?
O3 C18 1.219(4) . ?
N3 C1 1.377(3) . ?
N3 C4 1.460(3) . ?
N3 C3 1.351(4) . ?
O1 C14 1.258(4) . ?
N1 C13 1.403(3) . ?
N1 C5 1.328(3) . ?
N4 C3 1.316(4) . ?
N4 C2 1.377(4) . ?
N2 H2 0.8600 . ?
N2 C6 1.380(4) . ?
N2 C5 1.343(4) . ?
C16 H16 0.9300 . ?
C16 C17 1.383(3) 2_565 ?
C16 C15 1.386(4) . ?
C17 C15 1.395(4) . ?
C15 C14 1.516(3) . ?
C6 C13 1.395(4) . ?
C6 C7 1.387(4) . ?
C13 C12 1.395(4) . ?
C12 H12 0.9300 . ?
C12 C11 1.387(4) . ?
C20 H20 0.9300 . ?
C20 C19 1.388(4) . ?
C20 C21 1.381(4) 2_577 ?
C5 C4 1.498(4) . ?
C19 C21 1.384(5) . ?
C19 C18 1.513(4) . ?
C11 C9 1.424(5) . ?
C11 C10 1.501(5) . ?
C1 H1 0.9300 . ?
C1 C2 1.351(4) . ?
C7 H7 0.9300 . ?
C7 C9 1.383(5) . ?
C4 H4A 0.9700 . ?
C4 H4B 0.9700 . ?
C3 H3 0.9300 . ?
C9 C8 1.510(4) . ?
C18 O4 1.237(4) . ?
C10 H10A 0.9600 . ?
C10 H10B 0.9600 . ?
C10 H10C 0.9600 . ?
C2 H2A 0.9300 . ?
C8 H8A 0.9600 . ?
C8 H8B 0.9600 . ?
C8 H8C 0.9600 . ?

loop_
_geom_torsion_atom_site_label_1
_geom_torsion_atom_site_label_2
_geom_torsion_atom_site_label_3
_geom_torsion_atom_site_label_4
_geom_torsion
_geom_torsion_site_symmetry_1
_geom_torsion_site_symmetry_2
_geom_torsion_site_symmetry_3
_geom_torsion_site_symmetry_4
_geom_torsion_publ_flag
Cd1 O2 C14 O1 -0.2(3) . . . . ?
Cd1 O2 C14 C15 -179.3(3) . . . . ?
Cd1 O3 C18 C19 -169.9(2) . . . . ?
Cd1 O3 C18 O4 19.5(7) . . . . ?
Cd1 O1 C14 O2 0.2(3) . . . . ?
Cd1 O1 C14 C15 179.4(2) . . . . ?
Cd1 N1 C13 C6 164.52(17) . . . . ?
Cd1 N1 C13 C12 -15.7(4) . . . . ?
Cd1 N1 C5 N2 -161.69(18) . . . . ?
Cd1 N1 C5 C4 22.1(4) . . . . ?
Cd1 N4 C3 N3 -178.76(19) 2_676 . . . ?
Cd1 N4 C2 C1 178.7(2) 2_676 . . . ?
Cl1 C17 C15 C16 179.7(2) . . . . ?
Cl1 C17 C15 C14 0.2(4) . . . . ?
N3 C1 C2 N4 0.5(3) . . . . ?
N1 C13 C12 C11 -179.3(3) . . . . ?
N1 C5 C4 N3 91.3(3) . . . . ?
N2 C6 C13 N1 -0.6(3) . . . . ?
N2 C6 C13 C12 179.6(2) . . . . ?
N2 C6 C7 C9 -179.7(3) . . . . ?
N2 C5 C4 N3 -84.5(3) . . . . ?
C16 C17 C15 C16 0.8(5) 2_565 . . . ?
C16 C17 C15 C14 -178.7(3) 2_565 . . . ?
C16 C15 C14 O2 156.1(3) . . . . ?
C16 C15 C14 O1 -23.0(4) . . . . ?
C17 C16 C15 C17 -0.8(5) 2_565 . . . ?
C17 C16 C15 C14 178.7(3) 2_565 . . . ?
C17 C15 C14 O2 -24.4(5) . . . . ?
C17 C15 C14 O1 156.5(3) . . . . ?
C6 N2 C5 N1 -0.9(3) . . . . ?
C6 N2 C5 C4 175.5(2) . . . . ?
C6 C13 C12 C11 0.4(4) . . . . ?
C6 C7 C9 C11 0.0(4) . . . . ?
C6 C7 C9 C8 -179.0(3) . . . . ?
C13 N1 C5 N2 0.5(3) . . . . ?
C13 N1 C5 C4 -175.7(2) . . . . ?
C13 C6 C7 C9 0.0(4) . . . . ?
C13 C12 C11 C9 -0.4(4) . . . . ?
C13 C12 C11 C10 179.5(3) . . . . ?
C12 C11 C9 C7 0.2(5) . . . . ?
C12 C11 C9 C8 179.3(3) . . . . ?
C20 C19 C21 Cl2 -179.9(2) . . . . ?
C20 C19 C21 C20 0.3(5) . . . 2_577 ?
C20 C19 C18 O3 -89.0(4) . . . . ?
C20 C19 C18 O4 82.4(5) . . . . ?
C5 N1 C13 C6 0.1(3) . . . . ?
C5 N1 C13 C12 179.9(3) . . . . ?
C5 N2 C6 C13 0.9(3) . . . . ?
C5 N2 C6 C7 -179.3(3) . . . . ?
C21 C20 C19 C21 -0.3(5) 2_577 . . . ?
C21 C20 C19 C18 -178.4(3) 2_577 . . . ?
C21 C19 C18 O3 93.1(4) . . . . ?
C21 C19 C18 O4 -95.5(5) . . . . ?
C1 N3 C4 C5 80.7(3) . . . . ?
C1 N3 C3 N4 0.5(3) . . . . ?
C7 C6 C13 N1 179.6(3) . . . . ?
C7 C6 C13 C12 -0.2(4) . . . . ?
C4 N3 C1 C2 -172.0(3) . . . . ?
C4 N3 C3 N4 172.1(2) . . . . ?
C3 N3 C1 C2 -0.6(3) . . . . ?
C3 N3 C4 C5 -89.3(3) . . . . ?
C3 N4 C2 C1 -0.2(3) . . . . ?
C18 C19 C21 Cl2 -2.0(4) . . . . ?
C18 C19 C21 C20 178.3(3) . . . 2_577 ?
C10 C11 C9 C7 -179.7(3) . . . . ?
C10 C11 C9 C8 -0.7(5) . . . . ?
C2 N4 C3 N3 -0.2(3) . . . . ?
